data_4331569
loop_
_publ_author_name
'Mohamed, Ahmed A.'
'Abdou, Hanan E.'
'Fackler, John P.'

_publ_section_title
;
 Mercury(II) Cyanide Coordination Polymer with Dinuclear Gold(I)
 Amidinate. Structure of the 2-D
 [Au2(2,6-Me2-formamidinate)2]&#x00B7;2Hg(CN)2&#x00B7;2THF Complex
;
_journal_issue 1
_journal_name_full 'Inorganic Chemistry'
_journal_page_first 11
_journal_page_last 13
_journal_paper_doi 10.1021/ic051114k
_journal_volume 45
_journal_year 2006
_chemical_formula_sum 'C46 H54 Au2 Hg2 N8 O2'
_chemical_formula_weight 1546.09
_chemical_name_systematic
; 
 ? 
;
_space_group_IT_number 14
_symmetry_cell_setting monoclinic
_symmetry_space_group_name_Hall '-P 2ybc'
_symmetry_space_group_name_H-M 'P 1 21/c 1'
_atom_sites_solution_hydrogens geom
_atom_sites_solution_primary direct
_atom_sites_solution_secondary difmap
_audit_creation_method SHELXL-97
_cell_angle_alpha 90.00
_cell_angle_beta 118.12(3)
_cell_angle_gamma 90.00
_cell_formula_units_Z 4
_cell_length_a 18.936(4)
_cell_length_b 14.500(3)
_cell_length_c 19.897(4)
_cell_measurement_temperature 110(2)
_cell_measurement_theta_max 25.0
_cell_measurement_theta_min 1.77
_cell_volume 4818(2)
_computing_cell_refinement 'Bruker XSCANS'
_computing_data_collection 'Bruker XSCANS'
_computing_data_reduction 'Bruker SHELXTL'
_computing_molecular_graphics 'Bruker SHELXTL'
_computing_publication_material 'Bruker SHELXTL'
_computing_structure_refinement 'SHELXL-97 (Sheldrick, 1997)'
_computing_structure_solution 'SHELXS-97 (Sheldrick, 1990)'
_diffrn_ambient_temperature 110(2)
_diffrn_measured_fraction_theta_full 0.995
_diffrn_measured_fraction_theta_max 0.995
_diffrn_measurement_device_type 'Bruker P4'
_diffrn_measurement_method '\w scans'
_diffrn_radiation_monochromator graphite
_diffrn_radiation_source 'fine-focus sealed tube'
_diffrn_radiation_type MoK\a
_diffrn_radiation_wavelength 0.71073
_diffrn_reflns_av_R_equivalents 0.1102
_diffrn_reflns_av_sigmaI/netI 0.0919
_diffrn_reflns_limit_h_max 24
_diffrn_reflns_limit_h_min -23
_diffrn_reflns_limit_k_max 18
_diffrn_reflns_limit_k_min -18
_diffrn_reflns_limit_l_max 25
_diffrn_reflns_limit_l_min -25
_diffrn_reflns_number 55719
_diffrn_reflns_theta_full 27.51
_diffrn_reflns_theta_max 27.51
_diffrn_reflns_theta_min 1.22
_diffrn_standards_decay_% 0
_exptl_absorpt_coefficient_mu 12.469
_exptl_absorpt_correction_type none
_exptl_crystal_colour colorless
_exptl_crystal_density_diffrn 2.132
_exptl_crystal_density_method 'not measured'
_exptl_crystal_description blocks
_exptl_crystal_F_000 2848.32
_exptl_crystal_size_max 0.35
_exptl_crystal_size_mid 0.25
_exptl_crystal_size_min 0.15
_refine_diff_density_max 3.342
_refine_diff_density_min -1.803
_refine_diff_density_rms 0.271
_refine_ls_extinction_method none
_refine_ls_goodness_of_fit_ref 1.139
_refine_ls_hydrogen_treatment mixed
_refine_ls_matrix_type full
_refine_ls_number_parameters 549
_refine_ls_number_reflns 11004
_refine_ls_number_restraints 0
_refine_ls_restrained_S_all 1.139
_refine_ls_R_factor_all 0.1130
_refine_ls_R_factor_gt 0.0708
_refine_ls_shift/su_max 0.001
_refine_ls_shift/su_mean 0.000
_refine_ls_structure_factor_coef Fsqd
_refine_ls_weighting_details 'calc w=1/[\s^2^(Fo^2^)+(0.0152P)^2^+30.2518P] where P=(Fo^2^+2Fc^2^)/3'
_refine_ls_weighting_scheme calc
_refine_ls_wR_factor_gt 0.0883
_refine_ls_wR_factor_ref 0.0975
_reflns_number_gt 7803
_reflns_number_total 11004
_reflns_threshold_expression >2sigma(I)
_cod_data_source_file ic051114ksup1.cif
_cod_data_source_block HgCN
_cod_depositor_comments
;
The following automatic conversions were performed:

'_symmetry_cell_setting' value 'Monoclinic' changed to 'monoclinic'
according to /home/saulius/struct/CIF-dictionaries/cif_core.dic
dictionary named 'cif_core.dic' version 2.4.2 from 2011-04-26.

Automatic conversion script
Id: cif_fix_values 1891 2012-01-12 08:04:46Z andrius 
;
_cod_original_cell_volume 4818.3(17)
_cod_original_sg_symbol_H-M P2(1)/c
_cod_database_code 4331569

loop_
_symmetry_equiv_pos_as_xyz
'x, y, z'
'-x, y+1/2, -z+1/2'
'-x, -y, -z'
'x, -y-1/2, z-1/2'

loop_
_atom_site_label
_atom_site_type_symbol
_atom_site_fract_x
_atom_site_fract_y
_atom_site_fract_z
_atom_site_U_iso_or_equiv
_atom_site_adp_type
_atom_site_occupancy
_atom_site_symmetry_multiplicity
_atom_site_calc_flag
_atom_site_refinement_flags
Au1 Au 0.32004(2) 0.70264(3) 0.28018(2) 0.01524(10) Uani 1 1 d .
Au2 Au 0.19474(2) 0.84102(3) 0.23858(2) 0.01512(10) Uani 1 1 d .
Hg1 Hg 0.05933(3) 0.51008(3) 0.26801(3) 0.02341(12) Uani 1 1 d .
Hg2 Hg 0.43540(3) 1.03554(3) 0.22277(3) 0.02464(12) Uani 1 1 d .
N2 N 0.1685(5) 0.7950(6) 0.1274(5) 0.017(2) Uani 1 1 d .
N3 N 0.3482(5) 0.7441(6) 0.3911(5) 0.015(2) Uani 1 1 d .
N1 N 0.2858(5) 0.7092(6) 0.1639(5) 0.019(2) Uani 1 1 d .
N4 N 0.2340(5) 0.8360(6) 0.3576(5) 0.016(2) Uani 1 1 d .
C38 C 0.5221(7) 1.0767(8) 0.2003(6) 0.021(3) Uani 1 1 d .
N7 N 0.2926(6) 0.9619(8) 0.2461(6) 0.035(3) Uani 1 1 d .
C3 C 0.3212(6) 0.5709(8) 0.1141(6) 0.021(3) Uani 1 1 d .
C10 C 0.0948(6) 0.8261(9) 0.0607(6) 0.025(3) Uani 1 1 d .
C37 C 0.3460(7) 0.9898(8) 0.2403(6) 0.025(3) Uani 1 1 d .
C19 C 0.4225(6) 0.7117(7) 0.4518(5) 0.015(2) Uani 1 1 d .
C1 C 0.2178(6) 0.7466(7) 0.1138(6) 0.013(2) Uani 1 1 d .
H1 H 0.2037 0.7372 0.0627 0.016 Uiso 1 1 calc R
C2 C 0.3347(6) 0.6635(8) 0.1354(5) 0.016(2) Uani 1 1 d .
C27 C 0.1859(6) 0.8835(8) 0.3869(6) 0.020(3) Uani 1 1 d .
C32 C 0.1251(6) 0.8295(8) 0.3910(6) 0.017(2) Uani 1 1 d .
C18 C 0.2997(6) 0.7959(7) 0.4069(6) 0.016(2) Uani 1 1 d .
H18 H 0.3141 0.8042 0.4581 0.019 Uiso 1 1 calc R
C28 C 0.1965(7) 0.9763(8) 0.4044(6) 0.024(3) Uani 1 1 d .
C7 C 0.3982(6) 0.7138(8) 0.1357(6) 0.021(3) Uani 1 1 d .
C24 C 0.4921(6) 0.7607(8) 0.4669(6) 0.022(3) Uani 1 1 d .
C20 C 0.4243(6) 0.6305(8) 0.4900(6) 0.021(3) Uani 1 1 d .
C11 C 0.0979(7) 0.9007(9) 0.0184(6) 0.028(3) Uani 1 1 d .
C26 C 0.4892(7) 0.8473(8) 0.4249(7) 0.028(3) Uani 1 1 d .
H26A H 0.5422 0.8724 0.4448 0.043 Uiso 1 1 calc R
H26B H 0.4550 0.8913 0.4314 0.043 Uiso 1 1 calc R
H26C H 0.4686 0.8338 0.3717 0.043 Uiso 1 1 calc R
C8 C 0.2566(7) 0.5165(8) 0.1205(7) 0.032(3) Uani 1 1 d .
H8A H 0.2706 0.5091 0.1733 0.049 Uiso 1 1 calc R
H8B H 0.2515 0.4569 0.0976 0.049 Uiso 1 1 calc R
H8C H 0.2066 0.5488 0.0947 0.049 Uiso 1 1 calc R
C15 C 0.0242(7) 0.7805(9) 0.0456(7) 0.031(3) Uani 1 1 d .
C9 C 0.4127(7) 0.8119(7) 0.1631(7) 0.027(3) Uani 1 1 d .
H9A H 0.3658 0.8481 0.1329 0.040 Uiso 1 1 calc R
H9B H 0.4573 0.8364 0.1585 0.040 Uiso 1 1 calc R
H9C H 0.4243 0.8140 0.2156 0.040 Uiso 1 1 calc R
C34 C 0.1124(7) 0.7304(8) 0.3688(7) 0.030(3) Uani 1 1 d .
H34A H 0.0702 0.7060 0.3774 0.045 Uiso 1 1 calc R
H34B H 0.1609 0.6967 0.3988 0.045 Uiso 1 1 calc R
H34C H 0.0980 0.7246 0.3158 0.045 Uiso 1 1 calc R
C33 C 0.2580(7) 1.0321(9) 0.3948(7) 0.033(3) Uani 1 1 d .
H33A H 0.3090 1.0018 0.4203 0.050 Uiso 1 1 calc R
H33B H 0.2619 1.0923 0.4163 0.050 Uiso 1 1 calc R
H33C H 0.2424 1.0378 0.3415 0.050 Uiso 1 1 calc R
C22 C 0.5676(6) 0.6463(9) 0.5612(6) 0.029(3) Uani 1 1 d .
H22 H 0.6168 0.6243 0.5981 0.035 Uiso 1 1 calc R
C23 C 0.5646(6) 0.7253(9) 0.5231(6) 0.028(3) Uani 1 1 d .
H23 H 0.6119 0.7565 0.5347 0.034 Uiso 1 1 calc R
C16 C 0.1722(7) 0.9525(9) 0.0380(7) 0.038(3) Uani 1 1 d .
H16A H 0.2084 0.9144 0.0292 0.057 Uiso 1 1 calc R
H16B H 0.1966 0.9700 0.0908 0.057 Uiso 1 1 calc R
H16C H 0.1597 1.0068 0.0069 0.057 Uiso 1 1 calc R
C17 C 0.0256(7) 0.7016(11) 0.0930(8) 0.050(4) Uani 1 1 d .
H17A H -0.0278 0.6786 0.0751 0.076 Uiso 1 1 calc R
H17B H 0.0468 0.7210 0.1450 0.076 Uiso 1 1 calc R
H17C H 0.0588 0.6536 0.0896 0.076 Uiso 1 1 calc R
C25 C 0.3484(7) 0.5782(8) 0.4714(7) 0.032(3) Uani 1 1 d .
H25A H 0.3127 0.6170 0.4805 0.049 Uiso 1 1 calc R
H25B H 0.3611 0.5244 0.5031 0.049 Uiso 1 1 calc R
H25C H 0.3232 0.5600 0.4188 0.049 Uiso 1 1 calc R
C5 C 0.4331(7) 0.5764(8) 0.0875(6) 0.023(3) Uani 1 1 d .
H5 H 0.4662 0.5469 0.0716 0.028 Uiso 1 1 calc R
C6 C 0.4468(6) 0.6678(8) 0.1104(6) 0.022(3) Uani 1 1 d .
H6 H 0.4888 0.6994 0.1090 0.026 Uiso 1 1 calc R
C31 C 0.0763(7) 0.8729(9) 0.4156(6) 0.027(3) Uani 1 1 d .
H31 H 0.0373 0.8394 0.4207 0.033 Uiso 1 1 calc R
C4 C 0.3699(7) 0.5290(8) 0.0885(6) 0.026(3) Uani 1 1 d .
H4 H 0.3601 0.4682 0.0716 0.031 Uiso 1 1 calc R
C29 C 0.1452(7) 1.0173(9) 0.4285(6) 0.031(3) Uani 1 1 d .
H29 H 0.1512 1.0793 0.4419 0.037 Uiso 1 1 calc R
C21 C 0.4987(6) 0.5985(8) 0.5457(6) 0.025(3) Uani 1 1 d .
H21 H 0.5017 0.5448 0.5724 0.030 Uiso 1 1 calc R
C30 C 0.0855(7) 0.9658(10) 0.4326(7) 0.033(3) Uani 1 1 d .
H30 H 0.0508 0.9946 0.4471 0.039 Uiso 1 1 calc R
C12 C 0.0260(8) 0.9254(10) -0.0430(7) 0.041(4) Uani 1 1 d .
H12 H 0.0254 0.9753 -0.0726 0.049 Uiso 1 1 calc R
C13 C -0.0445(8) 0.8799(11) -0.0625(7) 0.051(5) Uani 1 1 d .
H13 H -0.0913 0.8979 -0.1051 0.061 Uiso 1 1 calc R
C14 C -0.0448(7) 0.8072(11) -0.0180(8) 0.043(4) Uani 1 1 d .
H14 H -0.0923 0.7757 -0.0312 0.052 Uiso 1 1 calc R
N8 N 0.5729(6) 1.0995(7) 0.1884(5) 0.026(2) Uani 1 1 d .
N5 N 0.2110(6) 0.5910(7) 0.2648(5) 0.030(3) Uani 1 1 d .
C36 C -0.0327(7) 0.4621(8) 0.2795(6) 0.022(3) Uani 1 1 d .
C35 C 0.1541(7) 0.5594(8) 0.2638(6) 0.026(3) Uani 1 1 d .
N6 N -0.0833(5) 0.4339(7) 0.2884(5) 0.026(2) Uani 1 1 d .
O1 O 0.3340(5) 0.2984(7) 0.0942(5) 0.051(3) Uani 1 1 d .
O2 O 0.1532(5) 0.2494(7) 0.3852(5) 0.047(3) Uani 1 1 d .
C39 C 0.2791(8) 0.2279(10) 0.0885(7) 0.043(4) Uani 1 1 d .
H39A H 0.3008 0.1675 0.0881 0.052 Uiso 1 1 calc R
H39B H 0.2288 0.2352 0.0421 0.052 Uiso 1 1 calc R
C43 C 0.2042(8) 0.3177(11) 0.3821(7) 0.047(4) Uani 1 1 d .
H43A H 0.2563 0.3147 0.4269 0.057 Uiso 1 1 calc R
H43B H 0.1817 0.3785 0.3796 0.057 Uiso 1 1 calc R
C42 C 0.3920(7) 0.2976(10) 0.1733(7) 0.042(4) Uani 1 1 d .
H42A H 0.4185 0.3570 0.1883 0.051 Uiso 1 1 calc R
H42B H 0.4322 0.2506 0.1830 0.051 Uiso 1 1 calc R
C41 C 0.3472(7) 0.2769(10) 0.2180(7) 0.042(4) Uani 1 1 d .
H41A H 0.3398 0.3323 0.2412 0.050 Uiso 1 1 calc R
H41B H 0.3754 0.2314 0.2575 0.050 Uiso 1 1 calc R
C40 C 0.2671(8) 0.2392(11) 0.1573(8) 0.047(4) Uani 1 1 d .
H40A H 0.2549 0.1805 0.1728 0.057 Uiso 1 1 calc R
H40B H 0.2240 0.2822 0.1473 0.057 Uiso 1 1 calc R
C44 C 0.2115(8) 0.2986(11) 0.3107(8) 0.053(4) Uani 1 1 d .
H44A H 0.2553 0.2565 0.3210 0.063 Uiso 1 1 calc R
H44B H 0.2197 0.3551 0.2892 0.063 Uiso 1 1 calc R
C46 C 0.0932(9) 0.2339(11) 0.3079(8) 0.050(4) Uani 1 1 d .
H46A H 0.0475 0.2739 0.2951 0.060 Uiso 1 1 calc R
H46B H 0.0750 0.1704 0.3013 0.060 Uiso 1 1 calc R
C45 C 0.1302(9) 0.2546(13) 0.2574(10) 0.072(5) Uani 1 1 d .
H45A H 0.0971 0.2969 0.2170 0.086 Uiso 1 1 calc R
H45B H 0.1374 0.1985 0.2347 0.086 Uiso 1 1 calc R

loop_
_atom_site_aniso_label
_atom_site_aniso_U_11
_atom_site_aniso_U_22
_atom_site_aniso_U_33
_atom_site_aniso_U_23
_atom_site_aniso_U_13
_atom_site_aniso_U_12
Au1 0.0116(2) 0.0212(2) 0.0149(2) 0.00359(18) 0.00783(17) 0.00578(17)
Au2 0.0114(2) 0.0215(2) 0.0138(2) 0.00370(18) 0.00703(16) 0.00570(17)
Hg1 0.0187(2) 0.0266(3) 0.0279(3) -0.0020(2) 0.01336(19) -0.00695(19)
Hg2 0.0241(2) 0.0249(3) 0.0300(3) -0.0042(2) 0.0170(2) -0.0088(2)
N2 0.011(4) 0.029(6) 0.015(5) -0.004(4) 0.010(4) -0.002(4)
N3 0.015(4) 0.012(5) 0.014(5) 0.006(4) 0.005(4) 0.004(4)
N1 0.015(4) 0.029(6) 0.012(5) -0.003(4) 0.006(4) 0.008(4)
N4 0.017(4) 0.016(5) 0.019(5) 0.005(4) 0.013(4) 0.010(4)
C38 0.022(6) 0.021(6) 0.016(6) -0.015(5) 0.006(5) -0.016(5)
N7 0.031(6) 0.045(7) 0.034(6) -0.002(5) 0.020(5) -0.010(5)
C3 0.012(5) 0.024(7) 0.026(6) 0.009(5) 0.008(5) 0.005(5)
C10 0.017(6) 0.039(8) 0.013(6) -0.013(5) 0.003(5) 0.006(5)
C37 0.029(7) 0.021(7) 0.024(7) -0.002(5) 0.013(6) -0.004(5)
C19 0.015(5) 0.017(6) 0.009(5) -0.001(4) 0.003(4) 0.000(4)
C1 0.014(5) 0.022(6) 0.007(5) -0.004(4) 0.008(4) -0.004(4)
C2 0.018(5) 0.019(6) 0.012(5) 0.003(5) 0.008(4) 0.006(5)
C27 0.019(6) 0.029(7) 0.009(5) 0.002(5) 0.004(5) 0.008(5)
C32 0.012(5) 0.021(6) 0.018(6) 0.004(5) 0.007(4) -0.001(4)
C18 0.023(6) 0.013(6) 0.016(6) -0.002(5) 0.013(5) 0.001(5)
C28 0.023(6) 0.018(7) 0.026(7) -0.002(5) 0.006(5) 0.011(5)
C7 0.018(6) 0.029(7) 0.014(6) 0.009(5) 0.005(5) 0.010(5)
C24 0.021(6) 0.018(6) 0.022(6) 0.000(5) 0.007(5) 0.003(5)
C20 0.022(6) 0.022(6) 0.021(6) 0.002(5) 0.011(5) 0.006(5)
C11 0.029(7) 0.041(8) 0.010(6) 0.008(5) 0.004(5) 0.016(6)
C26 0.025(6) 0.029(7) 0.036(7) 0.008(6) 0.018(6) -0.008(5)
C8 0.046(8) 0.022(7) 0.042(8) -0.014(6) 0.030(7) 0.002(6)
C15 0.019(6) 0.045(9) 0.028(7) -0.013(6) 0.010(6) 0.002(6)
C9 0.032(7) 0.017(6) 0.037(7) -0.004(5) 0.021(6) -0.006(5)
C34 0.025(6) 0.035(8) 0.037(8) 0.004(6) 0.021(6) -0.005(5)
C33 0.030(7) 0.034(8) 0.039(8) -0.002(6) 0.019(6) -0.004(6)
C22 0.010(5) 0.040(8) 0.026(7) -0.002(6) -0.001(5) 0.016(5)
C23 0.011(6) 0.044(9) 0.026(7) -0.009(6) 0.006(5) 0.004(5)
C16 0.037(8) 0.048(9) 0.037(8) 0.026(7) 0.024(7) 0.015(7)
C17 0.011(6) 0.071(12) 0.064(10) -0.005(9) 0.013(7) -0.010(7)
C25 0.033(7) 0.024(7) 0.035(8) 0.007(6) 0.012(6) -0.007(6)
C5 0.029(7) 0.030(7) 0.022(6) 0.003(5) 0.022(5) 0.015(5)
C6 0.025(6) 0.026(7) 0.014(6) 0.010(5) 0.009(5) 0.010(5)
C31 0.024(6) 0.032(8) 0.030(7) -0.006(6) 0.016(5) 0.007(5)
C4 0.032(7) 0.025(7) 0.023(7) 0.005(5) 0.014(6) 0.001(5)
C29 0.039(8) 0.031(8) 0.018(6) -0.002(5) 0.010(6) 0.014(6)
C21 0.027(6) 0.025(7) 0.015(6) 0.007(5) 0.003(5) 0.018(5)
C30 0.023(7) 0.055(10) 0.031(7) 0.007(6) 0.023(6) 0.017(6)
C12 0.039(8) 0.057(10) 0.018(7) 0.003(6) 0.006(6) 0.032(7)
C13 0.037(8) 0.076(12) 0.015(7) -0.014(7) -0.008(6) 0.044(8)
C14 0.017(6) 0.060(10) 0.039(8) -0.032(8) 0.002(6) 0.010(6)
N8 0.024(5) 0.034(6) 0.014(5) -0.011(4) 0.003(4) -0.019(5)
N5 0.030(6) 0.031(6) 0.034(6) -0.010(5) 0.018(5) -0.018(5)
C36 0.023(6) 0.030(7) 0.016(6) -0.016(5) 0.012(5) -0.017(5)
C35 0.025(6) 0.020(7) 0.028(7) -0.017(5) 0.009(5) -0.013(5)
N6 0.015(5) 0.046(7) 0.016(5) -0.007(5) 0.005(4) -0.012(5)
O1 0.039(6) 0.073(8) 0.046(6) -0.006(5) 0.022(5) -0.005(5)
O2 0.044(6) 0.055(7) 0.045(6) 0.002(5) 0.023(5) -0.005(5)
C39 0.039(8) 0.058(10) 0.029(8) -0.017(7) 0.014(6) -0.013(7)
C43 0.047(9) 0.073(12) 0.020(7) -0.006(7) 0.014(6) -0.021(8)
C42 0.028(7) 0.049(9) 0.041(8) 0.000(7) 0.009(6) 0.000(7)
C41 0.038(8) 0.042(9) 0.040(8) 0.005(7) 0.014(7) 0.003(6)
C40 0.038(8) 0.064(11) 0.047(9) -0.013(8) 0.025(7) -0.015(7)
C44 0.031(8) 0.075(12) 0.043(9) 0.009(8) 0.010(7) -0.005(8)
C46 0.046(9) 0.060(11) 0.039(9) 0.000(8) 0.015(8) -0.009(8)
C45 0.033(9) 0.094(15) 0.072(12) -0.017(11) 0.011(9) -0.022(9)

loop_
_atom_type_symbol
_atom_type_description
_atom_type_scat_dispersion_real
_atom_type_scat_dispersion_imag
_atom_type_scat_source
C C 0.0033 0.0016 'International Tables Vol C Tables 4.2.6.8 and 6.1.1.4'
H H 0.0000 0.0000 'International Tables Vol C Tables 4.2.6.8 and 6.1.1.4'
N N 0.0061 0.0033 'International Tables Vol C Tables 4.2.6.8 and 6.1.1.4'
O O 0.0106 0.0060 'International Tables Vol C Tables 4.2.6.8 and 6.1.1.4'
Au Au -2.0133 8.8022 'International Tables Vol C Tables 4.2.6.8 and 6.1.1.4'
Hg Hg -2.3894 9.2266 'International Tables Vol C Tables 4.2.6.8 and 6.1.1.4'

loop_
_geom_angle_atom_site_label_1
_geom_angle_atom_site_label_2
_geom_angle_atom_site_label_3
_geom_angle
_geom_angle_site_symmetry_1
_geom_angle_site_symmetry_3
N1 Au1 N3 160.6(3) . .
N1 Au1 N8 95.9(3) . 2_645
N3 Au1 N8 98.2(3) . 2_645
N1 Au1 N5 94.9(3) . .
N3 Au1 N5 95.7(3) . .
N8 Au1 N5 100.2(3) 2_645 .
N1 Au1 Au2 82.4(2) . .
N3 Au1 Au2 82.6(2) . .
N8 Au1 Au2 175.5(3) 2_645 .
N5 Au1 Au2 84.1(2) . .
N4 Au2 N2 159.1(3) . .
N4 Au2 N6 94.6(3) . 2
N2 Au2 N6 101.4(3) . 2
N4 Au2 N7 95.6(3) . .
N2 Au2 N7 94.8(3) . .
N6 Au2 N7 99.9(4) 2 .
N4 Au2 Au1 81.3(2) . .
N2 Au2 Au1 80.8(2) . .
N6 Au2 Au1 170.4(2) 2 .
N7 Au2 Au1 89.1(2) . .
C35 Hg1 C36 176.3(4) . .
C38 Hg2 C37 176.9(4) . .
C1 N2 C10 116.7(8) . .
C1 N2 Au2 123.2(7) . .
C10 N2 Au2 119.8(6) . .
C18 N3 C19 119.8(8) . .
C18 N3 Au1 123.2(7) . .
C19 N3 Au1 117.0(6) . .
C1 N1 C2 117.8(8) . .
C1 N1 Au1 122.7(7) . .
C2 N1 Au1 119.2(6) . .
C18 N4 C27 117.5(8) . .
C18 N4 Au2 124.4(7) . .
C27 N4 Au2 118.1(6) . .
N8 C38 Hg2 178.9(11) . .
C37 N7 Au2 155.0(10) . .
C4 C3 C2 118.3(10) . .
C4 C3 C8 120.5(11) . .
C2 C3 C8 121.1(10) . .
C11 C10 C15 123.4(11) . .
C11 C10 N2 119.4(10) . .
C15 C10 N2 117.2(11) . .
N7 C37 Hg2 176.1(11) . .
C20 C19 C24 122.3(9) . .
C20 C19 N3 119.9(9) . .
C24 C19 N3 117.7(9) . .
N2 C1 N1 127.5(9) . .
C3 C2 C7 122.3(10) . .
C3 C2 N1 119.9(10) . .
C7 C2 N1 117.7(10) . .
C28 C27 C32 123.1(10) . .
C28 C27 N4 120.9(10) . .
C32 C27 N4 115.9(10) . .
C31 C32 C27 117.5(11) . .
C31 C32 C34 120.2(10) . .
C27 C32 C34 122.2(10) . .
N4 C18 N3 126.3(10) . .
C27 C28 C29 117.1(11) . .
C27 C28 C33 121.5(11) . .
C29 C28 C33 121.3(11) . .
C2 C7 C6 117.2(11) . .
C2 C7 C9 120.2(10) . .
C6 C7 C9 122.7(10) . .
C23 C24 C19 117.1(10) . .
C23 C24 C26 121.2(10) . .
C19 C24 C26 121.7(9) . .
C19 C20 C21 118.0(10) . .
C19 C20 C25 121.0(9) . .
C21 C20 C25 121.0(11) . .
C12 C11 C10 115.6(12) . .
C12 C11 C16 121.5(12) . .
C10 C11 C16 122.9(10) . .
C14 C15 C10 117.5(13) . .
C14 C15 C17 121.9(12) . .
C10 C15 C17 120.3(11) . .
C23 C22 C21 120.9(10) . .
C22 C23 C24 121.4(11) . .
C6 C5 C4 119.9(11) . .
C5 C6 C7 121.2(11) . .
C30 C31 C32 120.2(12) . .
C5 C4 C3 121.0(11) . .
C30 C29 C28 120.5(12) . .
C22 C21 C20 120.3(11) . .
C31 C30 C29 121.4(11) . .
C13 C12 C11 123.3(14) . .
C12 C13 C14 119.0(12) . .
C13 C14 C15 121.0(13) . .
C38 N8 Au1 146.4(9) . 2_655
C35 N5 Au1 162.4(10) . .
N6 C36 Hg1 177.8(11) . .
N5 C35 Hg1 176.3(10) . .
C36 N6 Au2 155.7(9) . 2_545
C39 O1 C42 103.5(10) . .
C43 O2 C46 106.1(10) . .
O1 C39 C40 105.6(10) . .
O2 C43 C44 106.3(11) . .
O1 C42 C41 107.2(10) . .
C42 C41 C40 103.1(10) . .
C39 C40 C41 103.9(11) . .
C43 C44 C45 102.6(12) . .
O2 C46 C45 107.5(11) . .
C46 C45 C44 104.7(13) . .

loop_
_geom_bond_atom_site_label_1
_geom_bond_atom_site_label_2
_geom_bond_distance
_geom_bond_site_symmetry_2
Au1 N1 2.090(8) .
Au1 N3 2.100(8) .
Au1 N8 2.354(9) 2_645
Au1 N5 2.526(9) .
Au1 Au2 2.9137(8) .
Au2 N4 2.122(8) .
Au2 N2 2.134(8) .
Au2 N6 2.342(9) 2
Au2 N7 2.503(11) .
Hg1 C35 1.970(12) .
Hg1 C36 1.987(11) .
Hg2 C38 1.985(12) .
Hg2 C37 1.996(12) .
N2 C1 1.294(12) .
N2 C10 1.472(13) .
N3 C18 1.334(12) .
N3 C19 1.435(12) .
N1 C1 1.317(12) .
N1 C2 1.453(13) .
N4 C18 1.303(12) .
N4 C27 1.465(13) .
C38 N8 1.144(13) .
N7 C37 1.144(14) .
C3 C4 1.387(16) .
C3 C2 1.396(15) .
C3 C8 1.511(15) .
C10 C11 1.390(17) .
C10 C15 1.391(16) .
C19 C20 1.392(14) .
C19 C24 1.399(14) .
C2 C7 1.404(15) .
C27 C28 1.381(15) .
C27 C32 1.426(15) .
C32 C31 1.383(15) .
C32 C34 1.489(15) .
C28 C29 1.404(16) .
C28 C33 1.502(16) .
C7 C6 1.408(15) .
C7 C9 1.503(15) .
C24 C23 1.398(14) .
C24 C26 1.495(15) .
C20 C21 1.398(14) .
C20 C25 1.509(15) .
C11 C12 1.380(14) .
C11 C16 1.476(17) .
C15 C14 1.380(16) .
C15 C17 1.474(18) .
C22 C23 1.359(16) .
C22 C21 1.377(16) .
C5 C6 1.386(15) .
C5 C4 1.387(15) .
C31 C30 1.380(17) .
C29 C30 1.388(17) .
C12 C13 1.37(2) .
C13 C14 1.38(2) .
N8 Au1 2.354(9) 2_655
N5 C35 1.162(14) .
C36 N6 1.130(13) .
N6 Au2 2.342(9) 2_545
O1 C39 1.424(15) .
O1 C42 1.434(14) .
O2 C43 1.404(15) .
O2 C46 1.435(15) .
C39 C40 1.498(17) .
C43 C44 1.517(18) .
C42 C41 1.520(17) .
C41 C40 1.527(16) .
C44 C45 1.537(18) .
C46 C45 1.50(2) .
